data_1520747
loop_
_publ_author_name
'Ekkert, Olga'
'White, Andrew J. P.'
'Toms, Harold'
'Crimmin, Mark R.'

_publ_section_title
;
 Addition of aluminium, zinc and magnesium hydrides to rhodium(iii)
;
_journal_issue 10
_journal_name_full 'Chem. Sci.'
_journal_page_first 5617
_journal_paper_doi 10.1039/C5SC01309G
_journal_volume 6
_journal_year 2015
_chemical_formula_moiety 'C39 H62 Al N2 Rh Si, 0.5(C6 H14)'
_chemical_formula_sum 'C42 H69 Al N2 Rh Si'
_chemical_formula_weight 759.97
_chemical_name_systematic
;
 ?
;
_space_group_crystal_system monoclinic
_space_group_IT_number 14
_space_group_name_Hall '-P 2yn'
_space_group_name_H-M_alt 'P 1 21/n 1'
_symmetry_space_group_name_Hall '-P 2yn'
_symmetry_space_group_name_H-M 'P 1 21/n 1'
_atom_sites_solution_hydrogens mixed
_audit_creation_method SHELXL
_audit_update_record
;
2015-03-30 deposited with the CCDC.
2015-07-03 downloaded from the CCDC.
;
_cell_angle_alpha 90
_cell_angle_beta 92.160(2)
_cell_angle_gamma 90
_cell_formula_units_Z 4
_cell_length_a 10.8994(3)
_cell_length_b 20.7161(5)
_cell_length_c 18.9857(4)
_cell_measurement_reflns_used 4961
_cell_measurement_temperature 173
_cell_measurement_theta_max 28.1040
_cell_measurement_theta_min 2.7060
_cell_volume 4283.79(18)
_computing_cell_refinement 'CrysAlisPro, Agilent Technologies'
_computing_data_collection 'CrysAlisPro, Agilent Technologies'
_computing_data_reduction 'CrysAlisPro, Agilent Technologies'
_computing_molecular_graphics 'Bruker SHELXTL'
_computing_publication_material 'CIFTAB-2013 (Sheldrick, 2013)'
_computing_structure_refinement 'SHELXL-2013 (Sheldrick, 2013)'
_computing_structure_solution 'SHELXS-2013 (Sheldrick, 2013)'
_diffrn_ambient_temperature 173
_diffrn_detector_area_resol_mean 16.0382
_diffrn_measured_fraction_theta_full 0.987
_diffrn_measured_fraction_theta_max 0.809
_diffrn_measurement_device_type 'Agilent Xcalibur 3 E'
_diffrn_measurement_method 'omega scans'
_diffrn_radiation_type MoK\a
_diffrn_radiation_wavelength 0.71073
_diffrn_reflns_av_R_equivalents 0.0247
_diffrn_reflns_av_unetI/netI 0.0501
_diffrn_reflns_laue_measured_fraction_full 0.987
_diffrn_reflns_laue_measured_fraction_max 0.809
_diffrn_reflns_limit_h_max 9
_diffrn_reflns_limit_h_min -13
_diffrn_reflns_limit_k_max 27
_diffrn_reflns_limit_k_min -25
_diffrn_reflns_limit_l_max 24
_diffrn_reflns_limit_l_min -17
_diffrn_reflns_number 15384
_diffrn_reflns_point_group_measured_fraction_full 0.987
_diffrn_reflns_point_group_measured_fraction_max 0.809
_diffrn_reflns_theta_full 25.242
_diffrn_reflns_theta_max 28.256
_diffrn_reflns_theta_min 2.401
_diffrn_source 'Enhance (Mo) X-ray Source'
_exptl_absorpt_coefficient_mu 0.476
_exptl_absorpt_correction_T_max 0.936
_exptl_absorpt_correction_T_min 0.817
_exptl_absorpt_correction_type analytical
_exptl_absorpt_process_details
;
CrysAlisPro, Agilent Technologies,
Version 1.171.37.33a (release 28-03-2014 CrysAlis171 .NET)
(compiled Mar 28 2014,12:25:20)
Analytical numeric absorption correction using a multifaceted crystal
model based on expressions derived by R.C. Clark & J.S. Reid.
(Clark, R. C. & Reid, J. S. (1995). Acta Cryst. A51, 887-897)
Empirical absorption correction using spherical harmonics,
implemented in SCALE3 ABSPACK scaling algorithm.
;
_exptl_crystal_colour Colourless
_exptl_crystal_density_diffrn 1.178
_exptl_crystal_description 'tabular needles'
_exptl_crystal_F_000 1628
_exptl_crystal_size_max 0.73
_exptl_crystal_size_mid 0.60
_exptl_crystal_size_min 0.14
_refine_diff_density_max 0.448
_refine_diff_density_min -0.616
_refine_diff_density_rms 0.069
_refine_ls_extinction_method none
_refine_ls_goodness_of_fit_ref 1.042
_refine_ls_hydrogen_treatment mixed
_refine_ls_matrix_type full
_refine_ls_number_parameters 453
_refine_ls_number_reflns 8589
_refine_ls_number_restraints 0
_refine_ls_restrained_S_all 1.042
_refine_ls_R_factor_all 0.0549
_refine_ls_R_factor_gt 0.0374
_refine_ls_shift/su_max 0.001
_refine_ls_shift/su_mean 0.000
_refine_ls_structure_factor_coef Fsqd
_refine_ls_weighting_details 'w=1/[\s^2^(Fo^2^)+(0.0316P)^2^+2.6923P] where P=(Fo^2^+2Fc^2^)/3'
_refine_ls_weighting_scheme calc
_refine_ls_wR_factor_gt 0.0801
_refine_ls_wR_factor_ref 0.0898
_reflns_Friedel_coverage 0.000
_reflns_number_gt 6798
_reflns_number_total 8589
_reflns_threshold_expression 'I > 2\s(I)'
_cod_data_source_file c5sc01309g2.cif
_cod_data_source_block 1
_cod_depositor_comments 'Adding full bibliography for 1520747--1520750.cif.'
_cod_original_cell_volume 4283.80(17)
_cod_database_code 1520747
_shelx_space_group_comment
;
The symmetry employed for this shelxl refinement is uniquely defined
by the following loop, which should always be used as a source of
symmetry information in preference to the above space-group names.
They are only intended as comments.
;
_shelxl_version_number 2013-4

loop_
_space_group_symop_operation_xyz
'x, y, z'
'-x+1/2, y+1/2, -z+1/2'
'-x, -y, -z'
'x-1/2, -y-1/2, z-1/2'

loop_
_atom_site_label
_atom_site_type_symbol
_atom_site_fract_x
_atom_site_fract_y
_atom_site_fract_z
_atom_site_U_iso_or_equiv
_atom_site_adp_type
_atom_site_occupancy
_atom_site_site_symmetry_order
_atom_site_calc_flag
_atom_site_refinement_flags_posn
_atom_site_refinement_flags_adp
Rh1 Rh 0.91692(2) 0.21493(2) 0.70252(2) 0.02164(7) Uani 1 1 d . .
Al1 Al 0.92208(7) 0.14143(4) 0.60140(4) 0.02004(17) Uani 1 1 d . .
Si1 Si 0.73452(7) 0.27237(4) 0.68078(4) 0.02738(18) Uani 1 1 d . .
H1 H 1.050(2) 0.1001(12) 0.6155(13) 0.028(7) Uiso 1 1 d . .
H2 H 0.918(3) 0.2411(14) 0.6285(15) 0.040(8) Uiso 1 1 d . .
H3 H 0.816(2) 0.1657(13) 0.6848(14) 0.038(8) Uiso 1 1 d . .
N1 N 0.93100(19) 0.16965(10) 0.50418(11) 0.0230(5) Uani 1 1 d . .
C1 C 0.9369(2) 0.12237(14) 0.45632(14) 0.0291(6) Uani 1 1 d . .
C2 C 0.8993(2) 0.05951(14) 0.46943(14) 0.0300(6) Uani 1 1 d . .
H2A H 0.9279 0.0269 0.4390 0.036 Uiso 1 1 calc R U
C3 C 0.8235(2) 0.03971(13) 0.52308(14) 0.0275(6) Uani 1 1 d . .
N3 N 0.79774(19) 0.07769(10) 0.57782(11) 0.0232(5) Uani 1 1 d . .
C4 C 0.9846(3) 0.13684(16) 0.38429(16) 0.0450(8) Uani 1 1 d . .
H4A H 0.9266 0.1652 0.3585 0.067 Uiso 1 1 calc R U
H4B H 0.9935 0.0964 0.3581 0.067 Uiso 1 1 calc R U
H4C H 1.0645 0.1583 0.3895 0.067 Uiso 1 1 calc R U
C5 C 0.7680(3) -0.02658(14) 0.51701(16) 0.0382(7) Uani 1 1 d . .
H5A H 0.6808 -0.0229 0.5031 0.057 Uiso 1 1 calc R U
H5B H 0.7766 -0.0486 0.5626 0.057 Uiso 1 1 calc R U
H5C H 0.8105 -0.0514 0.4814 0.057 Uiso 1 1 calc R U
C6 C 0.9517(2) 0.23537(13) 0.48107(13) 0.0254(6) Uani 1 1 d . .
C7 C 0.8601(3) 0.26940(14) 0.44377(14) 0.0300(6) Uani 1 1 d . .
C8 C 0.8832(3) 0.33334(15) 0.42612(15) 0.0366(7) Uani 1 1 d . .
H8A H 0.8204 0.3570 0.4015 0.044 Uiso 1 1 calc R U
C9 C 0.9925(3) 0.36399(15) 0.44260(15) 0.0379(7) Uani 1 1 d . .
C10 C 1.0828(3) 0.32796(14) 0.47754(15) 0.0349(7) Uani 1 1 d . .
H10A H 1.1595 0.3479 0.4889 0.042 Uiso 1 1 calc R U
C11 C 1.0659(3) 0.26381(14) 0.49678(14) 0.0295(6) Uani 1 1 d . .
C12 C 0.7402(3) 0.23872(17) 0.41941(16) 0.0407(8) Uani 1 1 d . .
H12A H 0.7451 0.2255 0.3700 0.061 Uiso 1 1 calc R U
H12B H 0.6734 0.2699 0.4238 0.061 Uiso 1 1 calc R U
H12C H 0.7244 0.2008 0.4486 0.061 Uiso 1 1 calc R U
C13 C 1.0152(4) 0.43302(16) 0.4219(2) 0.0634(11) Uani 1 1 d . .
H13A H 1.0721 0.4531 0.4566 0.095 Uiso 1 1 calc R U
H13B H 0.9373 0.4567 0.4203 0.095 Uiso 1 1 calc R U
H13C H 1.0509 0.4342 0.3753 0.095 Uiso 1 1 calc R U
C14 C 1.1693(3) 0.22590(17) 0.53077(18) 0.0461(9) Uani 1 1 d . .
H14A H 1.1933 0.1912 0.4990 0.069 Uiso 1 1 calc R U
H14B H 1.1426 0.2072 0.5751 0.069 Uiso 1 1 calc R U
H14C H 1.2396 0.2545 0.5404 0.069 Uiso 1 1 calc R U
C15 C 0.6917(2) 0.06044(12) 0.61751(14) 0.0247(6) Uani 1 1 d . .
C16 C 0.7072(2) 0.03109(13) 0.68348(14) 0.0269(6) Uani 1 1 d . .
C17 C 0.6030(3) 0.01595(13) 0.72065(15) 0.0324(7) Uani 1 1 d . .
H17A H 0.6129 -0.0041 0.7655 0.039 Uiso 1 1 calc R U
C18 C 0.4862(3) 0.02925(14) 0.69426(16) 0.0345(7) Uani 1 1 d . .
C19 C 0.4733(3) 0.05777(14) 0.62835(16) 0.0337(7) Uani 1 1 d . .
H19A H 0.3932 0.0673 0.6098 0.040 Uiso 1 1 calc R U
C20 C 0.5744(2) 0.07294(13) 0.58841(15) 0.0287(6) Uani 1 1 d . .
C21 C 0.8323(3) 0.01493(15) 0.71395(16) 0.0379(7) Uani 1 1 d . .
H21A H 0.8796 0.0547 0.7214 0.057 Uiso 1 1 calc R U
H21B H 0.8748 -0.0132 0.6813 0.057 Uiso 1 1 calc R U
H21C H 0.8244 -0.0073 0.7591 0.057 Uiso 1 1 calc R U
C22 C 0.3740(3) 0.01483(18) 0.7364(2) 0.0559(10) Uani 1 1 d . .
H22A H 0.3930 -0.0200 0.7699 0.084 Uiso 1 1 calc R U
H22B H 0.3061 0.0015 0.7043 0.084 Uiso 1 1 calc R U
H22C H 0.3504 0.0536 0.7621 0.084 Uiso 1 1 calc R U
C23 C 0.5532(3) 0.10036(15) 0.51557(15) 0.0373(7) Uani 1 1 d . .
H23A H 0.5390 0.0651 0.4819 0.056 Uiso 1 1 calc R U
H23B H 0.6255 0.1251 0.5025 0.056 Uiso 1 1 calc R U
H23C H 0.4813 0.1288 0.5149 0.056 Uiso 1 1 calc R U
C24 C 0.6514(3) 0.24661(16) 0.59689(15) 0.0352(7) Uani 1 1 d . .
H24A H 0.7062 0.2543 0.5573 0.042 Uiso 1 1 calc R U
H24B H 0.6369 0.1995 0.5994 0.042 Uiso 1 1 calc R U
C25 C 0.5286(3) 0.27956(19) 0.5794(2) 0.0589(10) Uani 1 1 d . .
H25A H 0.4919 0.2610 0.5361 0.088 Uiso 1 1 calc R U
H25B H 0.5419 0.3259 0.5727 0.088 Uiso 1 1 calc R U
H25C H 0.4732 0.2730 0.6182 0.088 Uiso 1 1 calc R U
C26 C 0.6216(3) 0.26026(17) 0.75277(16) 0.0431(8) Uani 1 1 d . .
H26A H 0.6608 0.2741 0.7982 0.052 Uiso 1 1 calc R U
H26B H 0.5498 0.2886 0.7431 0.052 Uiso 1 1 calc R U
C27 C 0.5761(3) 0.19106(19) 0.76053(19) 0.0530(9) Uani 1 1 d . .
H27A H 0.5347 0.1772 0.7164 0.079 Uiso 1 1 calc R U
H27B H 0.5183 0.1890 0.7988 0.079 Uiso 1 1 calc R U
H27C H 0.6460 0.1626 0.7714 0.079 Uiso 1 1 calc R U
C28 C 0.7571(3) 0.36242(14) 0.67278(17) 0.0416(8) Uani 1 1 d . .
H28A H 0.6753 0.3832 0.6700 0.050 Uiso 1 1 calc R U
H28B H 0.7999 0.3780 0.7165 0.050 Uiso 1 1 calc R U
C29 C 0.8291(4) 0.38516(17) 0.61008(19) 0.0603(10) Uani 1 1 d . .
H29A H 0.7844 0.3734 0.5662 0.090 Uiso 1 1 calc R U
H29B H 0.9101 0.3646 0.6115 0.090 Uiso 1 1 calc R U
H29C H 0.8390 0.4321 0.6122 0.090 Uiso 1 1 calc R U
C30 C 0.9695(3) 0.26799(18) 0.80414(18) 0.0490(9) Uani 1 1 d . .
C31 C 1.0657(3) 0.27389(16) 0.7565(2) 0.0521(10) Uani 1 1 d . .
C32 C 1.1161(3) 0.21114(16) 0.74626(15) 0.0359(7) Uani 1 1 d . .
C33 C 1.0474(2) 0.16697(14) 0.78487(14) 0.0298(6) Uani 1 1 d . .
C34 C 0.9552(3) 0.20160(17) 0.81955(15) 0.0389(8) Uani 1 1 d . .
C35 C 0.9095(5) 0.3231(2) 0.8422(2) 0.104(2) Uani 1 1 d . .
H35A H 0.9162 0.3628 0.8144 0.156 Uiso 1 1 calc R U
H35B H 0.9508 0.3292 0.8885 0.156 Uiso 1 1 calc R U
H35C H 0.8227 0.3131 0.8483 0.156 Uiso 1 1 calc R U
C36 C 1.1201(5) 0.3358(2) 0.7299(3) 0.106(2) Uani 1 1 d . .
H36A H 1.1494 0.3290 0.6824 0.159 Uiso 1 1 calc R U
H36B H 1.1888 0.3490 0.7614 0.159 Uiso 1 1 calc R U
H36C H 1.0572 0.3697 0.7288 0.159 Uiso 1 1 calc R U
C37 C 1.2329(3) 0.1939(2) 0.71146(19) 0.0698(13) Uani 1 1 d . .
H37A H 1.2184 0.1567 0.6803 0.105 Uiso 1 1 calc R U
H37B H 1.2961 0.1829 0.7475 0.105 Uiso 1 1 calc R U
H37C H 1.2605 0.2307 0.6838 0.105 Uiso 1 1 calc R U
C38 C 1.0790(3) 0.09695(16) 0.79509(18) 0.0492(9) Uani 1 1 d . .
H38A H 1.0118 0.0750 0.8182 0.074 Uiso 1 1 calc R U
H38B H 1.1544 0.0932 0.8246 0.074 Uiso 1 1 calc R U
H38C H 1.0916 0.0769 0.7492 0.074 Uiso 1 1 calc R U
C39 C 0.8706(3) 0.1739(2) 0.87275(18) 0.0733(13) Uani 1 1 d . .
H39A H 0.7984 0.2017 0.8762 0.110 Uiso 1 1 calc R U
H39B H 0.9139 0.1712 0.9188 0.110 Uiso 1 1 calc R U
H39C H 0.8444 0.1306 0.8578 0.110 Uiso 1 1 calc R U
C43 C 0.4787(4) 0.4820(2) 0.5312(2) 0.0718(12) Uani 1 1 d . .
H43A H 0.5145 0.4381 0.5301 0.086 Uiso 1 1 calc R U
H43B H 0.5127 0.5036 0.5741 0.086 Uiso 1 1 calc R U
C42 C 0.3447(4) 0.4755(2) 0.5379(3) 0.0844(14) Uani 1 1 d . .
H42A H 0.3108 0.4534 0.4952 0.101 Uiso 1 1 calc R U
H42B H 0.3087 0.5193 0.5385 0.101 Uiso 1 1 calc R U
C41 C 0.3024(4) 0.4397(2) 0.6010(3) 0.0910(15) Uani 1 1 d . .
H41A H 0.3186 0.3935 0.5954 0.136 Uiso 1 1 calc R U
H41B H 0.2142 0.4467 0.6057 0.136 Uiso 1 1 calc R U
H41C H 0.3469 0.4557 0.6434 0.136 Uiso 1 1 calc R U

loop_
_atom_site_aniso_label
_atom_site_aniso_U_11
_atom_site_aniso_U_22
_atom_site_aniso_U_33
_atom_site_aniso_U_23
_atom_site_aniso_U_13
_atom_site_aniso_U_12
Rh1 0.02119(12) 0.02475(12) 0.01876(11) -0.00264(9) -0.00209(8) -0.00046(9)
Al1 0.0191(4) 0.0227(4) 0.0183(4) -0.0009(3) 0.0013(3) -0.0015(3)
Si1 0.0271(4) 0.0307(4) 0.0244(4) -0.0040(3) 0.0007(3) 0.0058(3)
N1 0.0219(11) 0.0263(12) 0.0209(11) 0.0016(9) 0.0022(9) -0.0034(10)
C1 0.0265(15) 0.0382(17) 0.0229(14) -0.0031(12) 0.0030(12) -0.0018(13)
C2 0.0328(15) 0.0329(16) 0.0248(14) -0.0079(12) 0.0060(12) -0.0020(13)
C3 0.0256(14) 0.0288(15) 0.0278(15) -0.0035(12) -0.0015(12) -0.0030(12)
N3 0.0224(11) 0.0268(12) 0.0205(11) -0.0032(9) 0.0030(9) -0.0064(10)
C4 0.059(2) 0.046(2) 0.0305(17) -0.0025(15) 0.0186(15) -0.0044(17)
C5 0.0413(18) 0.0355(17) 0.0381(17) -0.0116(14) 0.0057(14) -0.0101(15)
C6 0.0268(15) 0.0310(15) 0.0188(13) -0.0005(11) 0.0050(11) -0.0038(12)
C7 0.0319(16) 0.0390(17) 0.0193(13) 0.0021(12) 0.0039(12) 0.0004(14)
C8 0.0407(18) 0.0407(18) 0.0283(16) 0.0078(14) 0.0019(13) 0.0089(15)
C9 0.054(2) 0.0318(16) 0.0288(16) 0.0050(13) 0.0089(14) -0.0022(16)
C10 0.0388(17) 0.0377(17) 0.0286(15) -0.0029(13) 0.0053(13) -0.0151(15)
C11 0.0293(15) 0.0344(16) 0.0249(14) 0.0031(12) 0.0040(12) -0.0043(13)
C12 0.0360(17) 0.058(2) 0.0278(16) 0.0073(15) -0.0073(13) -0.0021(16)
C13 0.092(3) 0.0334(19) 0.065(3) 0.0122(18) 0.007(2) -0.006(2)
C14 0.0258(16) 0.057(2) 0.055(2) 0.0163(17) -0.0034(15) -0.0080(16)
C15 0.0269(14) 0.0222(13) 0.0252(14) -0.0031(11) 0.0025(11) -0.0076(12)
C16 0.0292(15) 0.0212(14) 0.0301(15) -0.0011(12) 0.0005(12) -0.0034(12)
C17 0.0411(17) 0.0269(15) 0.0297(15) 0.0044(12) 0.0090(13) -0.0011(14)
C18 0.0345(17) 0.0281(15) 0.0419(18) -0.0022(13) 0.0150(14) -0.0061(14)
C19 0.0244(15) 0.0349(16) 0.0420(18) -0.0030(14) 0.0028(13) -0.0057(13)
C20 0.0278(15) 0.0283(15) 0.0299(15) -0.0049(12) 0.0013(12) -0.0086(13)
C21 0.0372(17) 0.0401(18) 0.0360(17) 0.0076(14) -0.0020(14) -0.0024(15)
C22 0.046(2) 0.059(2) 0.065(2) 0.0130(19) 0.0273(18) 0.0015(18)
C23 0.0325(16) 0.0450(19) 0.0337(17) 0.0020(14) -0.0060(13) -0.0117(15)
C24 0.0275(15) 0.0454(19) 0.0323(16) -0.0031(14) -0.0031(13) 0.0027(14)
C25 0.042(2) 0.075(3) 0.058(2) -0.002(2) -0.0184(18) 0.0150(19)
C26 0.0373(18) 0.060(2) 0.0324(17) -0.0049(16) 0.0090(14) 0.0148(17)
C27 0.0395(19) 0.077(3) 0.044(2) 0.0081(19) 0.0154(16) -0.0045(19)
C28 0.052(2) 0.0301(16) 0.0422(18) -0.0072(14) -0.0055(16) 0.0094(15)
C29 0.091(3) 0.0349(19) 0.055(2) 0.0078(17) 0.004(2) -0.005(2)
C30 0.053(2) 0.053(2) 0.0382(19) -0.0242(17) -0.0259(17) 0.0149(18)
C31 0.057(2) 0.0367(19) 0.059(2) 0.0031(17) -0.040(2) -0.0176(17)
C32 0.0256(15) 0.055(2) 0.0266(15) 0.0009(14) -0.0096(12) -0.0099(15)
C33 0.0254(15) 0.0374(17) 0.0259(14) 0.0008(13) -0.0090(12) -0.0022(13)
C34 0.0337(17) 0.062(2) 0.0202(14) -0.0041(14) -0.0069(13) 0.0010(16)
C35 0.133(4) 0.097(4) 0.076(3) -0.063(3) -0.057(3) 0.057(3)
C36 0.118(4) 0.062(3) 0.130(4) 0.038(3) -0.080(4) -0.056(3)
C37 0.0260(18) 0.140(4) 0.043(2) 0.016(2) -0.0047(16) -0.009(2)
C38 0.048(2) 0.0409(19) 0.057(2) 0.0061(17) -0.0236(17) -0.0003(17)
C39 0.050(2) 0.142(4) 0.0276(18) 0.012(2) 0.0017(17) 0.006(3)
C43 0.075(3) 0.071(3) 0.070(3) -0.006(2) 0.014(2) -0.008(2)
C42 0.075(3) 0.090(4) 0.090(4) -0.001(3) 0.022(3) -0.013(3)
C41 0.101(4) 0.079(3) 0.095(4) -0.006(3) 0.041(3) -0.010(3)

loop_
_atom_type_symbol
_atom_type_description
_atom_type_scat_dispersion_real
_atom_type_scat_dispersion_imag
_atom_type_scat_source
C C 0.0033 0.0016 'International Tables Vol C Tables 4.2.6.8 and 6.1.1.4'
H H 0.0000 0.0000 'International Tables Vol C Tables 4.2.6.8 and 6.1.1.4'
Al Al 0.0645 0.0514 'International Tables Vol C Tables 4.2.6.8 and 6.1.1.4'
N N 0.0061 0.0033 'International Tables Vol C Tables 4.2.6.8 and 6.1.1.4'
Rh Rh -1.1178 0.9187 'International Tables Vol C Tables 4.2.6.8 and 6.1.1.4'
Si Si 0.0817 0.0704 'International Tables Vol C Tables 4.2.6.8 and 6.1.1.4'

loop_
_geom_angle_atom_site_label_1
_geom_angle_atom_site_label_2
_geom_angle_atom_site_label_3
_geom_angle
_geom_angle_site_symmetry_3
C31 Rh1 C34 60.98(13) .
C31 Rh1 C30 36.46(14) .
C34 Rh1 C30 36.37(12) .
C31 Rh1 C32 36.60(12) .
C34 Rh1 C32 60.26(11) .
C30 Rh1 C32 60.34(12) .
C31 Rh1 C33 60.48(11) .
C34 Rh1 C33 36.19(10) .
C30 Rh1 C33 60.16(11) .
C32 Rh1 C33 35.64(10) .
C31 Rh1 Si1 113.45(10) .
C34 Rh1 Si1 111.05(8) .
C30 Rh1 Si1 95.12(9) .
C32 Rh1 Si1 150.05(9) .
C33 Rh1 Si1 147.06(7) .
C31 Rh1 Al1 131.09(12) .
C34 Rh1 Al1 133.18(9) .
C30 Rh1 Al1 162.04(9) .
C32 Rh1 Al1 102.27(8) .
C33 Rh1 Al1 103.43(7) .
Si1 Rh1 Al1 102.82(3) .
N3 Al1 N1 92.59(9) .
N3 Al1 Rh1 124.68(7) .
N1 Al1 Rh1 124.09(7) .
C24 Si1 C28 105.81(14) .
C24 Si1 C26 105.57(14) .
C28 Si1 C26 106.24(15) .
C24 Si1 Rh1 112.61(10) .
C28 Si1 Rh1 113.82(11) .
C26 Si1 Rh1 112.16(11) .
C1 N1 C6 118.0(2) .
C1 N1 Al1 115.48(18) .
C6 N1 Al1 125.73(17) .
N1 C1 C2 122.8(2) .
N1 C1 C4 119.7(3) .
C2 C1 C4 117.5(2) .
C1 C2 C3 126.3(3) .
N3 C3 C2 122.6(2) .
N3 C3 C5 120.0(2) .
C2 C3 C5 117.4(2) .
C3 N3 C15 116.9(2) .
C3 N3 Al1 114.52(17) .
C15 N3 Al1 127.92(16) .
C7 C6 C11 120.7(3) .
C7 C6 N1 120.8(2) .
C11 C6 N1 118.5(2) .
C8 C7 C6 118.1(3) .
C8 C7 C12 119.3(3) .
C6 C7 C12 122.5(3) .
C9 C8 C7 123.2(3) .
C8 C9 C10 117.0(3) .
C8 C9 C13 121.9(3) .
C10 C9 C13 121.1(3) .
C9 C10 C11 122.8(3) .
C10 C11 C6 118.1(3) .
C10 C11 C14 120.6(3) .
C6 C11 C14 121.3(3) .
C16 C15 C20 120.8(2) .
C16 C15 N3 120.2(2) .
C20 C15 N3 119.0(2) .
C17 C16 C15 118.6(3) .
C17 C16 C21 120.0(3) .
C15 C16 C21 121.4(2) .
C18 C17 C16 122.0(3) .
C17 C18 C19 118.3(3) .
C17 C18 C22 121.4(3) .
C19 C18 C22 120.2(3) .
C18 C19 C20 122.0(3) .
C19 C20 C15 118.2(3) .
C19 C20 C23 119.2(3) .
C15 C20 C23 122.6(2) .
C25 C24 Si1 116.6(2) .
C27 C26 Si1 114.7(2) .
C29 C28 Si1 116.1(2) .
C31 C30 C34 107.8(3) .
C31 C30 C35 125.7(4) .
C34 C30 C35 125.5(4) .
C31 C30 Rh1 70.68(17) .
C34 C30 Rh1 71.32(17) .
C35 C30 Rh1 132.1(2) .
C30 C31 C32 107.9(3) .
C30 C31 C36 126.7(4) .
C32 C31 C36 124.8(4) .
C30 C31 Rh1 72.85(18) .
C32 C31 Rh1 73.59(17) .
C36 C31 Rh1 126.5(2) .
C33 C32 C31 107.8(3) .
C33 C32 C37 123.5(3) .
C31 C32 C37 127.9(3) .
C33 C32 Rh1 72.28(15) .
C31 C32 Rh1 69.80(17) .
C37 C32 Rh1 131.0(2) .
C32 C33 C34 108.3(3) .
C32 C33 C38 124.8(3) .
C34 C33 C38 126.3(3) .
C32 C33 Rh1 72.09(16) .
C34 C33 Rh1 70.49(16) .
C38 C33 Rh1 129.7(2) .
C30 C34 C33 108.0(3) .
C30 C34 C39 125.7(3) .
C33 C34 C39 125.5(3) .
C30 C34 Rh1 72.31(17) .
C33 C34 Rh1 73.32(16) .
C39 C34 Rh1 127.6(2) .
C42 C43 C43 117.0(5) 3_666
C43 C42 C41 116.7(4) .

loop_
_geom_bond_atom_site_label_1
_geom_bond_atom_site_label_2
_geom_bond_distance
_geom_bond_site_symmetry_2
Rh1 C31 2.247(3) .
Rh1 C34 2.262(3) .
Rh1 C30 2.275(3) .
Rh1 C32 2.297(3) .
Rh1 C33 2.299(3) .
Rh1 Si1 2.3402(8) .
Rh1 Al1 2.4527(8) .
Al1 N3 1.933(2) .
Al1 N1 1.942(2) .
Si1 C24 1.880(3) .
Si1 C28 1.889(3) .
Si1 C26 1.891(3) .
N1 C1 1.339(3) .
N1 C6 1.451(3) .
C1 C2 1.391(4) .
C1 C4 1.511(4) .
C2 C3 1.397(4) .
C3 N3 1.342(3) .
C3 C5 1.503(4) .
N3 C15 1.448(3) .
C6 C7 1.393(4) .
C6 C11 1.399(4) .
C7 C8 1.391(4) .
C7 C12 1.510(4) .
C8 C9 1.376(4) .
C9 C10 1.384(4) .
C9 C13 1.506(4) .
C10 C11 1.392(4) .
C11 C14 1.500(4) .
C15 C16 1.397(4) .
C15 C20 1.398(4) .
C16 C17 1.395(4) .
C16 C21 1.499(4) .
C17 C18 1.378(4) .
C18 C19 1.386(4) .
C18 C22 1.516(4) .
C19 C20 1.397(4) .
C20 C23 1.505(4) .
C24 C25 1.527(4) .
C26 C27 1.526(5) .
C28 C29 1.525(5) .
C30 C31 1.415(5) .
C30 C34 1.416(5) .
C30 C35 1.514(5) .
C31 C32 1.428(5) .
C31 C36 1.508(5) .
C32 C33 1.406(4) .
C32 C37 1.499(5) .
C33 C34 1.417(4) .
C33 C38 1.502(4) .
C34 C39 1.507(5) .
C43 C42 1.477(5) .
C43 C43 1.489(8) 3_666
C42 C41 1.496(6) .
